data_7108415
loop_
_publ_author_name
'Na Wu'
'Antonios Messinis'
'Andrei S. Batsanov'
'Zhen Yang'
'Andrew Whiting'
'Todd B. Marder'

_publ_section_title
;
 Palladium(II)-catalysed tandem cyclization of electron-deficient aromatic
 enynes
;
_journal_name_full Chem.Commun.
_journal_page_first 9986
_journal_paper_doi 10.1039/c2cc35114e
_journal_volume 48
_journal_year 2012
_chemical_formula_moiety 'C16 H14 O3'
_chemical_formula_sum 'C16 H14 O3'
_chemical_formula_weight 254.27
_chemical_melting_point 497.7(5)
_chemical_name_common 1-tert-butylindeno(2,1-c)pyran-3,9-dione
_chemical_name_systematic
;
1-tert-butylindeno[2,1-c]pyran-3,9-dione
;
_space_group_crystal_system orthorhombic
_space_group_IT_number 57
_space_group_name_Hall '-P 2c 2b'
_space_group_name_H-M_alt 'P b c m'
_symmetry_space_group_name_Hall '-P 2c 2b'
_symmetry_space_group_name_H-M 'P b c m'
_atom_sites_solution_hydrogens geom
_atom_sites_solution_primary direct
_atom_sites_solution_secondary difmap
_audit_creation_date 2011-12-01
_audit_creation_method ' Olex2 1.1-beta (compiled 2011.11.01 svn.r2039, GUI svn.r3906)'
_cell_angle_alpha 90.00
_cell_angle_beta 90.00
_cell_angle_gamma 90.00
_cell_formula_units_Z 4
_cell_length_a 12.2272(14)
_cell_length_b 14.8729(17)
_cell_length_c 6.6914(8)
_cell_measurement_reflns_used 1533
_cell_measurement_temperature 120
_cell_measurement_theta_max 26.681
_cell_measurement_theta_min 2.156
_cell_volume 1216.9(2)
_computing_cell_refinement 'SAINT v7.46A (Bruker, 2008)'
_computing_data_collection 'SMART v5.630 (Bruker, 2003)'
_computing_data_reduction 'SAINT v7.46A (Bruker, 2008)'
_computing_molecular_graphics
;
O. V. Dolomanov, L. J. Bourhis, R. J. Gildea, J. A. K. Howard and H. Puschmann,
OLEX2: a complete structure solution, refinement and analysis program.
J. Appl. Cryst. (2009). 42, 339-341.
;
_computing_publication_material
;
O. V. Dolomanov, L. J. Bourhis, R. J. Gildea, J. A. K. Howard and H. Puschmann,
OLEX2: a complete structure solution, refinement and analysis program.
J. Appl. Cryst. (2009). 42, 339-341.
;
_computing_structure_refinement
;
XL, G.M. Sheldrick, Acta Cryst.
(2008). A64, 112-122
;
_computing_structure_solution 'SHELXS-97 (Sheldrick, 1990)'
_diffrn_ambient_temperature 120
_diffrn_detector 'CCD area detector'
_diffrn_detector_area_resol_mean 5.6
_diffrn_detector_type 'Bruker SMART CCD 6000 area detector'
_diffrn_measured_fraction_theta_full 0.999
_diffrn_measured_fraction_theta_max 0.999
_diffrn_measurement_device 'three-circle diffractometer'
_diffrn_measurement_device_type 'Bruker SMART CCD 6000 area detector'
_diffrn_measurement_method '\w scans'
_diffrn_radiation_monochromator graphite
_diffrn_radiation_probe x-ray
_diffrn_radiation_type MoK\a
_diffrn_radiation_wavelength 0.71073
_diffrn_radiation_xray_symbol K-L~3~
_diffrn_reflns_av_R_equivalents 0.1022
_diffrn_reflns_av_unetI/netI 0.0464
_diffrn_reflns_limit_h_max 14
_diffrn_reflns_limit_h_min -13
_diffrn_reflns_limit_k_max 17
_diffrn_reflns_limit_k_min -17
_diffrn_reflns_limit_l_max 7
_diffrn_reflns_limit_l_min -7
_diffrn_reflns_number 5934
_diffrn_reflns_theta_full 25.00
_diffrn_reflns_theta_max 25.00
_diffrn_reflns_theta_min 1.67
_diffrn_source 'sealed X-ray tube'
_diffrn_source_current 35.0
_diffrn_source_power 1.75
_diffrn_source_target Mo
_diffrn_source_voltage 50.0
_diffrn_standards_number 0
_exptl_absorpt_coefficient_mu 0.095
_exptl_absorpt_correction_type none
_exptl_crystal_colour colourless
_exptl_crystal_density_diffrn 1.388
_exptl_crystal_density_method 'not measured'
_exptl_crystal_description blade
_exptl_crystal_F_000 536
_exptl_crystal_size_max 0.56
_exptl_crystal_size_mid 0.13
_exptl_crystal_size_min 0.03
_refine_diff_density_max 0.355
_refine_diff_density_min -0.227
_refine_diff_density_rms 0.086
_refine_ls_extinction_method none
_refine_ls_goodness_of_fit_ref 1.044
_refine_ls_hydrogen_treatment constr
_refine_ls_matrix_type full
_refine_ls_number_parameters 113
_refine_ls_number_reflns 1169
_refine_ls_number_restraints 0
_refine_ls_restrained_S_all 1.046
_refine_ls_R_factor_all 0.0698
_refine_ls_R_factor_gt 0.0469
_refine_ls_shift/su_max 0.000
_refine_ls_shift/su_mean 0.000
_refine_ls_structure_factor_coef Fsqd
_refine_ls_weighting_details 'calc w=1/[\s^2^(Fo^2^)+(0.0589P)^2^] where P=(Fo^2^+2Fc^2^)/3'
_refine_ls_weighting_scheme calc
_refine_ls_wR_factor_gt 0.1029
_refine_ls_wR_factor_ref 0.1126
_reflns_number_gt 840
_reflns_number_total 1169
_reflns_threshold_expression I>2\s(I)
_cod_data_source_file c2cc35114e.txt
_cod_data_source_block 2c
_cod_database_code 7108415

loop_
_space_group_symop_id
_space_group_symop_operation_xyz
1 'x, y, z'
2 '-x, -y, z+1/2'
3 '-x, y+1/2, -z+1/2'
4 'x, -y+1/2, -z'
5 '-x, -y, -z'
6 'x, y, -z-1/2'
7 'x, -y-1/2, z-1/2'
8 '-x, y-1/2, z'

loop_
_atom_site_label
_atom_site_type_symbol
_atom_site_fract_x
_atom_site_fract_y
_atom_site_fract_z
_atom_site_U_iso_or_equiv
_atom_site_adp_type
_atom_site_occupancy
_atom_site_symmetry_multiplicity
_atom_site_calc_flag
_atom_site_refinement_flags
O1 O 0.57641(14) 0.48408(13) 0.2500 0.0208(5) Uani 1 2 d S
O2 O 0.40774(15) 0.53785(15) 0.2500 0.0316(6) Uani 1 2 d S
O3 O 0.93440(15) 0.56500(14) 0.2500 0.0243(5) Uani 1 2 d S
C1 C 0.5042(2) 0.5575(2) 0.2500 0.0224(7) Uani 1 2 d S
C2 C 0.5525(2) 0.6448(2) 0.2500 0.0204(6) Uani 1 2 d S
H2 H 0.5076 0.6969 0.2500 0.025 Uiso 1 2 calc SR
C3 C 0.6625(2) 0.65280(19) 0.2500 0.0180(6) Uani 1 2 d S
C4 C 0.7309(2) 0.73380(18) 0.2500 0.0180(6) Uani 1 2 d S
C5 C 0.7032(2) 0.82455(19) 0.2500 0.0205(6) Uani 1 2 d S
H5 H 0.6287 0.8429 0.2500 0.025 Uiso 1 2 calc SR
C6 C 0.7864(2) 0.8874(2) 0.2500 0.0217(7) Uani 1 2 d S
H6 H 0.7686 0.9496 0.2500 0.026 Uiso 1 2 calc SR
C7 C 0.8958(2) 0.8615(2) 0.2500 0.0239(7) Uani 1 2 d S
H7 H 0.9516 0.9060 0.2500 0.029 Uiso 1 2 calc SR
C8 C 0.9241(2) 0.77072(19) 0.2500 0.0205(7) Uani 1 2 d S
H8 H 0.9986 0.7526 0.2500 0.025 Uiso 1 2 calc SR
C9 C 0.8408(2) 0.7077(2) 0.2500 0.0184(6) Uani 1 2 d S
C10 C 0.8489(2) 0.6078(2) 0.2500 0.0174(6) Uani 1 2 d S
C11 C 0.7329(2) 0.57468(18) 0.2500 0.0173(6) Uani 1 2 d S
C12 C 0.6884(2) 0.49149(19) 0.2500 0.0178(6) Uani 1 2 d S
C13 C 0.7439(2) 0.40025(18) 0.2500 0.0192(6) Uani 1 2 d S
C14 C 0.6597(2) 0.3238(2) 0.2500 0.0265(7) Uani 1 2 d S
H14A H 0.6110 0.3276 0.3661 0.040 Uiso 1 1 d R
H14B H 0.6978 0.2659 0.2500 0.040 Uiso 1 2 d SR
C15 C 0.81465(15) 0.39230(14) 0.4403(3) 0.0239(5) Uani 1 1 d .
H15A H 0.8685 0.4411 0.4428 0.036 Uiso 1 1 d R
H15B H 0.8527 0.3343 0.4404 0.036 Uiso 1 1 d R
H15C H 0.7677 0.3965 0.5587 0.036 Uiso 1 1 d R

loop_
_atom_site_aniso_label
_atom_site_aniso_U_11
_atom_site_aniso_U_22
_atom_site_aniso_U_33
_atom_site_aniso_U_23
_atom_site_aniso_U_13
_atom_site_aniso_U_12
O1 0.0193(10) 0.0224(12) 0.0206(10) 0.000 0.000 0.0006(8)
O2 0.0202(12) 0.0339(13) 0.0406(13) 0.000 0.000 -0.0035(9)
O3 0.0234(11) 0.0263(12) 0.0231(10) 0.000 0.000 0.0030(9)
C1 0.0224(16) 0.0278(19) 0.0171(14) 0.000 0.000 0.0030(13)
C2 0.0229(15) 0.0216(17) 0.0168(13) 0.000 0.000 0.0028(12)
C3 0.0251(15) 0.0221(18) 0.0067(12) 0.000 0.000 0.0004(11)
C4 0.0258(16) 0.0229(17) 0.0052(12) 0.000 0.000 0.0017(12)
C5 0.0281(15) 0.0237(17) 0.0096(12) 0.000 0.000 0.0037(13)
C6 0.0342(16) 0.0210(17) 0.0099(13) 0.000 0.000 0.0012(13)
C7 0.0331(17) 0.0260(18) 0.0126(13) 0.000 0.000 -0.0060(13)
C8 0.0234(15) 0.0248(19) 0.0134(13) 0.000 0.000 -0.0011(12)
C9 0.0245(15) 0.0224(17) 0.0082(12) 0.000 0.000 0.0023(12)
C10 0.0187(14) 0.0250(17) 0.0085(12) 0.000 0.000 0.0015(12)
C11 0.0241(15) 0.0186(15) 0.0092(12) 0.000 0.000 0.0016(12)
C12 0.0197(14) 0.0236(17) 0.0101(12) 0.000 0.000 0.0001(12)
C13 0.0217(14) 0.0197(16) 0.0164(14) 0.000 0.000 -0.0013(12)
C14 0.0309(17) 0.0219(18) 0.0268(16) 0.000 0.000 -0.0011(13)
C15 0.0297(11) 0.0245(12) 0.0176(11) 0.0025(9) 0.0004(8) 0.0048(9)

loop_
_atom_type_symbol
_atom_type_description
_atom_type_scat_dispersion_real
_atom_type_scat_dispersion_imag
_atom_type_scat_source
C C 0.0033 0.0016 'International Tables Vol C Tables 4.2.6.8 and 6.1.1.4'
H H 0.0000 0.0000 'International Tables Vol C Tables 4.2.6.8 and 6.1.1.4'
O O 0.0106 0.0060 'International Tables Vol C Tables 4.2.6.8 and 6.1.1.4'

loop_
_geom_angle_atom_site_label_1
_geom_angle_atom_site_label_2
_geom_angle_atom_site_label_3
_geom_angle
_geom_angle_site_symmetry_3
C12 O1 C1 124.4(2) .
O1 C1 C2 116.6(2) .
O2 C1 O1 115.1(3) .
O2 C1 C2 128.3(3) .
C1 C2 H2 120.2 .
C3 C2 C1 119.5(3) .
C3 C2 H2 120.2 .
C2 C3 C4 129.8(3) .
C2 C3 C11 121.4(3) .
C11 C3 C4 108.7(2) .
C5 C4 C3 131.2(3) .
C5 C4 C9 120.2(3) .
C9 C4 C3 108.6(2) .
C4 C5 H5 120.8 .
C6 C5 C4 118.5(3) .
C6 C5 H5 120.8 .
C5 C6 H6 119.3 .
C5 C6 C7 121.3(3) .
C7 C6 H6 119.3 .
C6 C7 H7 119.8 .
C6 C7 C8 120.5(3) .
C8 C7 H7 119.8 .
C7 C8 H8 120.9 .
C9 C8 C7 118.2(3) .
C9 C8 H8 120.9 .
C4 C9 C10 109.9(2) .
C8 C9 C4 121.3(3) .
C8 C9 C10 128.8(2) .
O3 C10 C9 125.1(2) .
O3 C10 C11 129.5(3) .
C9 C10 C11 105.4(2) .
C3 C11 C10 107.4(2) .
C12 C11 C3 119.7(2) .
C12 C11 C10 132.9(3) .
O1 C12 C13 112.0(2) .
C11 C12 O1 118.3(2) .
C11 C12 C13 129.7(2) .
C12 C13 C14 111.2(2) .
C12 C13 C15 108.61(15) .
C12 C13 C15 108.60(15) 6_556
C14 C13 C15 108.63(15) 6_556
C14 C13 C15 108.63(15) .
C15 C13 C15 111.2(2) 6_556
C13 C14 H14A 111.5 .
C13 C14 H14B 109.4 .
H14A C14 H14A 104.8 6_556
H14A C14 H14B 109.8 .
C13 C15 H15A 109.5 .
C13 C15 H15B 109.5 .
C13 C15 H15C 109.5 .
H15A C15 H15B 109.5 .
H15A C15 H15C 109.5 .
H15B C15 H15C 109.5 .

loop_
_geom_bond_atom_site_label_1
_geom_bond_atom_site_label_2
_geom_bond_distance
_geom_bond_site_symmetry_2
O1 C1 1.404(3) .
O1 C12 1.374(3) .
O2 C1 1.215(3) .
O3 C10 1.224(3) .
C1 C2 1.426(4) .
C2 H2 0.9500 .
C2 C3 1.351(4) .
C3 C4 1.466(4) .
C3 C11 1.446(4) .
C4 C5 1.392(4) .
C4 C9 1.399(4) .
C5 H5 0.9500 .
C5 C6 1.383(4) .
C6 H6 0.9500 .
C6 C7 1.392(4) .
C7 H7 0.9500 .
C7 C8 1.394(4) .
C8 H8 0.9500 .
C8 C9 1.385(4) .
C9 C10 1.489(4) .
C10 C11 1.501(4) .
C11 C12 1.352(4) .
C12 C13 1.517(4) .
C13 C14 1.534(4) .
C13 C15 1.544(2) 6_556
C13 C15 1.544(2) .
C14 H14A 0.9800 .
C14 H14B 0.9799 .
C15 H15A 0.9800 .
C15 H15B 0.9799 .
C15 H15C 0.9800 .
